data_7105244
loop_
_publ_author_name
'Taylor, Stephen D'
'Howard, Whitney'
'Kaval, Necati'
'Hart, Robert'
'Krause, Jeanette A'
'Connick, William B'

_publ_section_title
;
 Solid-state materials for anion sensing in aqueous solution: highly
 selective colorimetric and luminescence-based detection of perchlorate
 using a platinum(II) salt.
;
_journal_issue 7
_journal_name_full 'Chemical communications (Cambridge, England)'
_journal_page_first 1070
_journal_page_last 1072
_journal_paper_doi 10.1039/b923278h
_journal_volume 46
_journal_year 2010
_chemical_formula_moiety 'C15 H11 N3 Cl Pt, P F6'
_chemical_formula_sum 'C15 H11 Cl F6 N3 P Pt'
_chemical_formula_weight 608.78
_chemical_name_systematic
;
?
;
_space_group_IT_number 2
_symmetry_cell_setting triclinic
_symmetry_space_group_name_Hall '-P 1'
_symmetry_space_group_name_H-M 'P -1'
_atom_sites_solution_hydrogens geom
_atom_sites_solution_primary direct
_atom_sites_solution_secondary difmap
_audit_creation_method SHELXL-97
_cell_angle_alpha 69.9930(10)
_cell_angle_beta 76.9760(10)
_cell_angle_gamma 74.5990(10)
_cell_formula_units_Z 2
_cell_length_a 6.87180(10)
_cell_length_b 9.9804(2)
_cell_length_c 13.7574(2)
_cell_measurement_reflns_used 5479
_cell_measurement_temperature 150(2)
_cell_measurement_theta_max 67.13
_cell_measurement_theta_min 3.46
_cell_volume 845.28(2)
_computing_cell_refinement 'Bruker SAINT v7.46A'
_computing_data_collection 'Bruker SMART v5.632'
_computing_data_reduction 'Bruker SAINT v7.46A'
_computing_molecular_graphics 'Bruker SHELXTL v6.14'
_computing_publication_material 'Bruker SHELXTL v6.14'
_computing_structure_refinement 'Bruker SHELXTL v6.14'
_computing_structure_solution 'Bruker SHELXTL v6.14'
_diffrn_ambient_temperature 150(2)
_diffrn_detector_area_resol_mean 0.83
_diffrn_measured_fraction_theta_full 0.939
_diffrn_measured_fraction_theta_max 0.939
_diffrn_measurement_device_type 'Bruker SMART6000 CCD'
_diffrn_measurement_method '\w scans'
_diffrn_radiation_monochromator graphite
_diffrn_radiation_source 'fine-focus sealed tube'
_diffrn_radiation_type CuK\a
_diffrn_radiation_wavelength 1.54178
_diffrn_reflns_av_R_equivalents 0.0272
_diffrn_reflns_av_sigmaI/netI 0.0343
_diffrn_reflns_limit_h_max 8
_diffrn_reflns_limit_h_min -8
_diffrn_reflns_limit_k_max 11
_diffrn_reflns_limit_k_min -11
_diffrn_reflns_limit_l_max 16
_diffrn_reflns_limit_l_min -16
_diffrn_reflns_number 6957
_diffrn_reflns_theta_full 67.54
_diffrn_reflns_theta_max 67.54
_diffrn_reflns_theta_min 3.46
_diffrn_standards_decay_% 0
_exptl_absorpt_coefficient_mu 18.546
_exptl_absorpt_correction_T_max 0.8363
_exptl_absorpt_correction_T_min 0.2348
_exptl_absorpt_correction_type multi-scan
_exptl_absorpt_process_details 'SADABS v2008/1 (Sheldrick)'
_exptl_crystal_colour yellow
_exptl_crystal_density_diffrn 2.392
_exptl_crystal_density_method 'not measured'
_exptl_crystal_description needle
_exptl_crystal_F_000 572
_exptl_crystal_size_max 0.11
_exptl_crystal_size_mid 0.02
_exptl_crystal_size_min 0.01
_refine_diff_density_max 1.134
_refine_diff_density_min -0.792
_refine_diff_density_rms 0.139
_refine_ls_extinction_method none
_refine_ls_goodness_of_fit_ref 1.056
_refine_ls_hydrogen_treatment constr
_refine_ls_matrix_type full
_refine_ls_number_parameters 260
_refine_ls_number_reflns 2870
_refine_ls_number_restraints 0
_refine_ls_restrained_S_all 1.056
_refine_ls_R_factor_all 0.0267
_refine_ls_R_factor_gt 0.0240
_refine_ls_shift/su_max 0.001
_refine_ls_shift/su_mean 0.000
_refine_ls_structure_factor_coef Fsqd
_refine_ls_weighting_details 'calc w=1/[\s^2^(Fo^2^)+(0.0406P)^2^+0.0000P] where P=(Fo^2^+2Fc^2^)/3'
_refine_ls_weighting_scheme calc
_refine_ls_wR_factor_gt 0.0604
_refine_ls_wR_factor_ref 0.0618
_reflns_number_gt 2671
_reflns_number_total 2870
_reflns_threshold_expression >2\s(I)
_cod_data_source_file b923278h.txt
_cod_data_source_block 4
_cod_depositor_comments
;
The following automatic conversions were performed:
'_symmetry_cell_setting' value 'Triclinic' changed to 'triclinic'
according to '/home/saulius/struct/CIF-dictionaries/cif_core.dic'
dictionary named 'cif_core.dic' version 2.4.1 from 2010-06-29.

Automatic conversion script
Id: cif_fix_enum 1527 2010-12-29 10:47:43Z saulius 
;
_cod_original_sg_symbol_H-M P-1
_cod_database_code 7105244

loop_
_symmetry_equiv_pos_as_xyz
'x, y, z'
'-x, -y, -z'

loop_
_atom_site_label
_atom_site_type_symbol
_atom_site_fract_x
_atom_site_fract_y
_atom_site_fract_z
_atom_site_U_iso_or_equiv
_atom_site_adp_type
_atom_site_occupancy
_atom_site_symmetry_multiplicity
_atom_site_calc_flag
_atom_site_refinement_flags
_atom_site_disorder_assembly
_atom_site_disorder_group
Pt Pt 0.22658(2) 0.441688(18) 0.042746(13) 0.02041(9) Uani 1 1 d . . .
Cl1 Cl 0.26382(17) 0.22607(11) 0.00689(9) 0.0286(2) Uani 1 1 d . . .
N1 N 0.2940(6) 0.5698(4) -0.1042(3) 0.0236(8) Uani 1 1 d . . .
N2 N 0.1992(6) 0.6231(4) 0.0734(3) 0.0232(8) Uani 1 1 d . . .
N3 N 0.1569(6) 0.3692(4) 0.2003(3) 0.0247(8) Uani 1 1 d . . .
C1 C 0.3440(7) 0.5320(5) -0.1931(4) 0.0279(10) Uani 1 1 d . . .
H1 H 0.3505 0.4342 -0.1895 0.034 Uiso 1 1 calc R . .
C2 C 0.3861(8) 0.6322(6) -0.2897(4) 0.0349(12) Uani 1 1 d . . .
H2 H 0.4218 0.6033 -0.3515 0.042 Uiso 1 1 calc R . .
C3 C 0.3756(8) 0.7736(6) -0.2949(4) 0.0361(12) Uani 1 1 d . . .
H3 H 0.4027 0.8435 -0.3608 0.043 Uiso 1 1 calc R . .
C4 C 0.3256(7) 0.8148(5) -0.2043(4) 0.0316(11) Uani 1 1 d . . .
H4 H 0.3167 0.9125 -0.2069 0.038 Uiso 1 1 calc R . .
C5 C 0.2890(6) 0.7092(5) -0.1100(4) 0.0248(9) Uani 1 1 d . . .
C6 C 0.2364(7) 0.7404(5) -0.0078(4) 0.0254(10) Uani 1 1 d . . .
C7 C 0.2234(7) 0.8689(5) 0.0135(4) 0.0319(11) Uani 1 1 d . . .
H7 H 0.2513 0.9535 -0.0413 0.038 Uiso 1 1 calc R . .
C8 C 0.1690(8) 0.8715(6) 0.1161(4) 0.0369(12) Uani 1 1 d . . .
H8 H 0.1603 0.9588 0.1316 0.044 Uiso 1 1 calc R . .
C9 C 0.1268(8) 0.7488(6) 0.1968(4) 0.0351(11) Uani 1 1 d . . .
H9 H 0.0857 0.7526 0.2667 0.042 Uiso 1 1 calc R . .
C10 C 0.1454(7) 0.6226(5) 0.1742(4) 0.0267(10) Uani 1 1 d . . .
C11 C 0.1202(7) 0.4777(5) 0.2470(4) 0.0263(10) Uani 1 1 d . . .
C12 C 0.0714(8) 0.4465(6) 0.3544(4) 0.0361(12) Uani 1 1 d . . .
H12 H 0.0444 0.5216 0.3863 0.043 Uiso 1 1 calc R . .
C13 C 0.0621(9) 0.3055(6) 0.4149(4) 0.0401(13) Uani 1 1 d . . .
H13 H 0.0273 0.2830 0.4887 0.048 Uiso 1 1 calc R . .
C14 C 0.1033(8) 0.1984(6) 0.3682(4) 0.0381(12) Uani 1 1 d . . .
H14 H 0.1002 0.1007 0.4098 0.046 Uiso 1 1 calc R . .
C15 C 0.1497(7) 0.2317(5) 0.2605(4) 0.0299(10) Uani 1 1 d . . .
H15 H 0.1767 0.1566 0.2286 0.036 Uiso 1 1 calc R . .
P1 P 0.5183(2) 0.78053(14) 0.37460(10) 0.0319(3) Uani 1 1 d . . .
F1 F 0.4124(7) 0.9109(4) 0.2866(3) 0.0644(11) Uani 1 1 d . A .
F2 F 0.6258(6) 0.6501(4) 0.4640(3) 0.0618(10) Uani 1 1 d . A .
F3A F 0.6841(10) 0.8699(5) 0.3676(4) 0.0714(16) Uani 0.82 1 d P A 1
F4A F 0.6641(9) 0.7127(6) 0.2902(4) 0.0774(15) Uani 0.86 1 d P A 1
F5A F 0.3607(9) 0.6848(6) 0.3819(5) 0.0701(17) Uani 0.78 1 d P A 1
F6A F 0.3736(11) 0.8417(8) 0.4627(4) 0.099(2) Uani 0.83 1 d P A 1
F3B F 0.512(5) 0.911(3) 0.418(2) 0.072(6) Uiso 0.18 1 d P A 2
F4B F 0.723(5) 0.803(4) 0.313(3) 0.079(9) Uiso 0.14 1 d P A 2
F5B F 0.489(4) 0.676(2) 0.3245(18) 0.070(5) Uiso 0.22 1 d P A 2
F6B F 0.320(6) 0.757(4) 0.432(3) 0.097(10) Uiso 0.17 1 d P A 2

loop_
_atom_site_aniso_label
_atom_site_aniso_U_11
_atom_site_aniso_U_22
_atom_site_aniso_U_33
_atom_site_aniso_U_23
_atom_site_aniso_U_13
_atom_site_aniso_U_12
Pt 0.01889(12) 0.01923(12) 0.02232(12) -0.00433(7) -0.00479(8) -0.00371(7)
Cl1 0.0289(6) 0.0227(5) 0.0364(6) -0.0111(4) -0.0061(5) -0.0051(4)
N1 0.0219(18) 0.0250(19) 0.0215(19) -0.0022(15) -0.0034(16) -0.0067(15)
N2 0.0200(18) 0.0238(19) 0.027(2) -0.0064(16) -0.0085(16) -0.0045(15)
N3 0.0243(19) 0.0235(19) 0.0232(19) -0.0034(15) -0.0048(17) -0.0034(15)
C1 0.023(2) 0.034(3) 0.028(2) -0.011(2) -0.003(2) -0.0057(19)
C2 0.031(3) 0.042(3) 0.027(3) -0.006(2) -0.006(2) -0.003(2)
C3 0.029(3) 0.039(3) 0.032(3) 0.004(2) -0.007(2) -0.010(2)
C4 0.026(2) 0.029(2) 0.033(3) 0.001(2) -0.006(2) -0.0077(19)
C5 0.013(2) 0.027(2) 0.030(2) 0.0022(18) -0.0066(19) -0.0096(17)
C6 0.017(2) 0.021(2) 0.034(3) -0.0042(19) -0.009(2) 0.0004(17)
C7 0.027(2) 0.022(2) 0.044(3) -0.004(2) -0.011(2) -0.0037(19)
C8 0.041(3) 0.027(3) 0.048(3) -0.016(2) -0.010(3) -0.007(2)
C9 0.037(3) 0.034(3) 0.038(3) -0.017(2) -0.012(2) 0.000(2)
C10 0.023(2) 0.026(2) 0.030(2) -0.0093(19) -0.006(2) -0.0004(18)
C11 0.021(2) 0.027(2) 0.030(2) -0.0067(19) -0.008(2) -0.0023(18)
C12 0.038(3) 0.043(3) 0.029(3) -0.012(2) -0.008(2) -0.007(2)
C13 0.040(3) 0.051(3) 0.025(3) -0.007(2) -0.002(2) -0.009(3)
C14 0.037(3) 0.039(3) 0.032(3) 0.002(2) -0.007(2) -0.010(2)
C15 0.031(3) 0.026(2) 0.031(3) -0.0013(19) -0.010(2) -0.0069(19)
P1 0.0383(7) 0.0286(6) 0.0258(6) -0.0059(5) -0.0037(6) -0.0059(5)
F1 0.091(3) 0.0395(19) 0.058(2) -0.0011(16) -0.038(2) -0.0006(19)
F2 0.075(3) 0.049(2) 0.055(2) 0.0060(17) -0.033(2) -0.0127(19)
F3A 0.104(4) 0.053(3) 0.068(3) 0.014(2) -0.048(3) -0.049(3)
F4A 0.086(4) 0.092(4) 0.056(3) -0.045(3) -0.004(3) 0.006(3)
F5A 0.065(3) 0.064(3) 0.080(4) 0.017(3) -0.038(3) -0.039(3)
F6A 0.098(5) 0.129(6) 0.044(3) -0.044(3) -0.005(3) 0.038(4)

loop_
_atom_type_symbol
_atom_type_description
_atom_type_scat_dispersion_real
_atom_type_scat_dispersion_imag
_atom_type_scat_source
C C 0.0181 0.0091 'International Tables Vol C Tables 4.2.6.8 and 6.1.1.4'
H H 0.0000 0.0000 'International Tables Vol C Tables 4.2.6.8 and 6.1.1.4'
N N 0.0311 0.0180 'International Tables Vol C Tables 4.2.6.8 and 6.1.1.4'
F F 0.0727 0.0534 'International Tables Vol C Tables 4.2.6.8 and 6.1.1.4'
P P 0.2955 0.4335 'International Tables Vol C Tables 4.2.6.8 and 6.1.1.4'
Cl Cl 0.3639 0.7018 'International Tables Vol C Tables 4.2.6.8 and 6.1.1.4'
Pt Pt -4.5932 6.9264 'International Tables Vol C Tables 4.2.6.8 and 6.1.1.4'

loop_
_geom_angle_atom_site_label_1
_geom_angle_atom_site_label_2
_geom_angle_atom_site_label_3
_geom_angle
_geom_angle_site_symmetry_1
_geom_angle_site_symmetry_3
_geom_angle_publ_flag
N2 Pt N1 81.28(16) . . ?
N2 Pt N3 81.23(16) . . ?
N1 Pt N3 162.46(16) . . ?
N2 Pt Cl1 179.17(11) . . ?
N1 Pt Cl1 98.77(11) . . ?
N3 Pt Cl1 98.70(11) . . ?
C1 N1 C5 118.7(4) . . ?
C1 N1 Pt 127.7(3) . . ?
C5 N1 Pt 113.5(3) . . ?
C6 N2 C10 124.6(4) . . ?
C6 N2 Pt 117.5(3) . . ?
C10 N2 Pt 117.9(3) . . ?
C15 N3 C11 119.5(4) . . ?
C15 N3 Pt 127.5(3) . . ?
C11 N3 Pt 113.0(3) . . ?
N1 C1 C2 121.7(5) . . ?
C3 C2 C1 119.1(5) . . ?
C2 C3 C4 120.2(5) . . ?
C5 C4 C3 118.0(5) . . ?
N1 C5 C4 122.2(5) . . ?
N1 C5 C6 115.0(4) . . ?
C4 C5 C6 122.7(5) . . ?
N2 C6 C7 118.0(4) . . ?
N2 C6 C5 112.6(4) . . ?
C7 C6 C5 129.4(4) . . ?
C8 C7 C6 118.7(5) . . ?
C7 C8 C9 121.2(5) . . ?
C10 C9 C8 119.0(5) . . ?
N2 C10 C9 118.5(5) . . ?
N2 C10 C11 112.9(4) . . ?
C9 C10 C11 128.6(5) . . ?
N3 C11 C12 120.4(5) . . ?
N3 C11 C10 114.9(4) . . ?
C12 C11 C10 124.6(5) . . ?
C13 C12 C11 119.4(5) . . ?
C14 C13 C12 119.7(5) . . ?
C13 C14 C15 120.2(5) . . ?
N3 C15 C14 120.8(5) . . ?
F6B P1 F4B 178(2) . . ?
F6B P1 F5B 81.7(19) . . ?
F4B P1 F5B 96.6(18) . . ?
F6B P1 F4A 131.1(18) . . ?
F4B P1 F6A 133.8(16) . . ?
F5B P1 F6A 129.6(10) . . ?
F4A P1 F6A 177.5(4) . . ?
F6B P1 F1 90.1(14) . . ?
F4B P1 F1 89.3(14) . . ?
F5B P1 F1 88.8(8) . . ?
F4A P1 F1 91.1(3) . . ?
F6A P1 F1 91.2(3) . . ?
F4B P1 F5A 136.1(16) . . ?
F4A P1 F5A 88.9(4) . . ?
F6A P1 F5A 90.0(4) . . ?
F1 P1 F5A 91.1(2) . . ?
F6B P1 F3A 139.5(18) . . ?
F5B P1 F3A 138.7(11) . . ?
F4A P1 F3A 89.3(3) . . ?
F6A P1 F3A 91.7(4) . . ?
F1 P1 F3A 90.9(2) . . ?
F5A P1 F3A 177.4(3) . . ?
F6B P1 F3B 93(2) . . ?
F4B P1 F3B 88.1(19) . . ?
F5B P1 F3B 169.1(13) . . ?
F4A P1 F3B 134.9(12) . . ?
F1 P1 F3B 81.3(10) . . ?
F5A P1 F3B 135.2(12) . . ?
F6B P1 F2 90.1(14) . . ?
F4B P1 F2 90.6(14) . . ?
F5B P1 F2 91.8(8) . . ?
F4A P1 F2 89.3(3) . . ?
F6A P1 F2 88.5(3) . . ?
F1 P1 F2 179.3(2) . . ?
F5A P1 F2 89.5(2) . . ?
F3A P1 F2 88.6(2) . . ?
F3B P1 F2 98.0(10) . . ?

loop_
_geom_bond_atom_site_label_1
_geom_bond_atom_site_label_2
_geom_bond_distance
_geom_bond_site_symmetry_2
_geom_bond_publ_flag
Pt N2 1.949(4) . ?
Pt N1 2.016(4) . ?
Pt N3 2.023(4) . ?
Pt Cl1 2.3058(10) . ?
N1 C1 1.346(6) . ?
N1 C5 1.357(6) . ?
N2 C6 1.349(6) . ?
N2 C10 1.350(6) . ?
N3 C15 1.346(6) . ?
N3 C11 1.381(6) . ?
C1 C2 1.386(7) . ?
C2 C3 1.371(8) . ?
C3 C4 1.387(8) . ?
C4 C5 1.384(7) . ?
C5 C6 1.489(7) . ?
C6 C7 1.386(7) . ?
C7 C8 1.383(8) . ?
C8 C9 1.389(8) . ?
C9 C10 1.365(7) . ?
C10 C11 1.479(7) . ?
C11 C12 1.383(7) . ?
C12 C13 1.377(8) . ?
C13 C14 1.365(8) . ?
C14 C15 1.384(7) . ?
P1 F6B 1.45(4) . ?
P1 F4B 1.50(4) . ?
P1 F5B 1.50(2) . ?
P1 F4A 1.570(5) . ?
P1 F6A 1.572(5) . ?
P1 F1 1.582(4) . ?
P1 F5A 1.591(5) . ?
P1 F3A 1.592(5) . ?
P1 F3B 1.59(3) . ?
P1 F2 1.599(4) . ?

loop_
_geom_torsion_atom_site_label_1
_geom_torsion_atom_site_label_2
_geom_torsion_atom_site_label_3
_geom_torsion_atom_site_label_4
_geom_torsion
_geom_torsion_site_symmetry_1
_geom_torsion_site_symmetry_2
_geom_torsion_site_symmetry_3
_geom_torsion_site_symmetry_4
_geom_torsion_publ_flag
N2 Pt N1 C1 179.4(4) . . . . ?
N3 Pt N1 C1 175.2(4) . . . . ?
Cl1 Pt N1 C1 0.2(4) . . . . ?
N2 Pt N1 C5 0.3(3) . . . . ?
N3 Pt N1 C5 -3.9(7) . . . . ?
Cl1 Pt N1 C5 -178.9(3) . . . . ?
N1 Pt N2 C6 -0.9(3) . . . . ?
N3 Pt N2 C6 177.8(3) . . . . ?
Cl1 Pt N2 C6 93(8) . . . . ?
N1 Pt N2 C10 179.4(4) . . . . ?
N3 Pt N2 C10 -1.9(3) . . . . ?
Cl1 Pt N2 C10 -87(8) . . . . ?
N2 Pt N3 C15 -175.8(4) . . . . ?
N1 Pt N3 C15 -171.6(4) . . . . ?
Cl1 Pt N3 C15 3.4(4) . . . . ?
N2 Pt N3 C11 2.0(3) . . . . ?
N1 Pt N3 C11 6.2(7) . . . . ?
Cl1 Pt N3 C11 -178.8(3) . . . . ?
C5 N1 C1 C2 -1.3(7) . . . . ?
Pt N1 C1 C2 179.7(4) . . . . ?
N1 C1 C2 C3 -0.3(7) . . . . ?
C1 C2 C3 C4 0.7(8) . . . . ?
C2 C3 C4 C5 0.5(7) . . . . ?
C1 N1 C5 C4 2.6(7) . . . . ?
Pt N1 C5 C4 -178.3(3) . . . . ?
C1 N1 C5 C6 -178.8(4) . . . . ?
Pt N1 C5 C6 0.3(5) . . . . ?
C3 C4 C5 N1 -2.2(7) . . . . ?
C3 C4 C5 C6 179.3(4) . . . . ?
C10 N2 C6 C7 1.6(7) . . . . ?
Pt N2 C6 C7 -178.1(3) . . . . ?
C10 N2 C6 C5 -179.0(4) . . . . ?
Pt N2 C6 C5 1.3(5) . . . . ?
N1 C5 C6 N2 -1.0(5) . . . . ?
C4 C5 C6 N2 177.5(4) . . . . ?
N1 C5 C6 C7 178.3(4) . . . . ?
C4 C5 C6 C7 -3.2(7) . . . . ?
N2 C6 C7 C8 -1.3(7) . . . . ?
C5 C6 C7 C8 179.3(5) . . . . ?
C6 C7 C8 C9 -0.3(8) . . . . ?
C7 C8 C9 C10 1.9(8) . . . . ?
C6 N2 C10 C9 0.0(7) . . . . ?
Pt N2 C10 C9 179.6(4) . . . . ?
C6 N2 C10 C11 -178.3(4) . . . . ?
Pt N2 C10 C11 1.4(5) . . . . ?
C8 C9 C10 N2 -1.7(7) . . . . ?
C8 C9 C10 C11 176.3(5) . . . . ?
C15 N3 C11 C12 -1.6(7) . . . . ?
Pt N3 C11 C12 -179.7(4) . . . . ?
C15 N3 C11 C10 176.1(4) . . . . ?
Pt N3 C11 C10 -1.9(5) . . . . ?
N2 C10 C11 N3 0.5(6) . . . . ?
C9 C10 C11 N3 -177.6(5) . . . . ?
N2 C10 C11 C12 178.1(5) . . . . ?
C9 C10 C11 C12 0.1(8) . . . . ?
N3 C11 C12 C13 0.9(8) . . . . ?
C10 C11 C12 C13 -176.7(5) . . . . ?
C11 C12 C13 C14 0.7(8) . . . . ?
C12 C13 C14 C15 -1.5(9) . . . . ?
C11 N3 C15 C14 0.9(7) . . . . ?
Pt N3 C15 C14 178.6(4) . . . . ?
C13 C14 C15 N3 0.7(8) . . . . ?
